data_4514076
loop_
_publ_author_name
'Wang, Bin'
'Yang, Qi'
'Guo, Chao'
'Sun, Yuxiu'
'Xie, Lin-Hua'
'Li, Jian-Rong'

_publ_section_title
;
 Stable Zr(IV)-Based Metal-Organic Frameworks with Predesigned
 Functionalized Ligands for Highly Selective Detection of Fe(III) Ions in
 Water.
;
_journal_issue 11
_journal_name_full 'ACS applied materials &amp; interfaces'
_journal_page_first 10286
_journal_page_last 10295
_journal_paper_doi 10.1021/acsami.7b00918
_journal_volume 9
_journal_year 2017
_chemical_formula_sum 'C46 H26 O16 Zr3'
_chemical_formula_weight 1108.33
_chemical_name_systematic
; 
 ? 
;
_space_group_IT_number 141
_symmetry_cell_setting tetragonal
_symmetry_space_group_name_Hall '-I 4bd 2'
_symmetry_space_group_name_H-M 'I 41/a m d :2'
_atom_sites_solution_hydrogens geom
_atom_sites_solution_primary direct
_atom_sites_solution_secondary difmap
_audit_creation_method SHELXL-97
_cell_angle_alpha 90.00
_cell_angle_beta 90.00
_cell_angle_gamma 90.00
_cell_formula_units_Z 8
_cell_length_a 20.7070(3)
_cell_length_b 20.7070(3)
_cell_length_c 66.9823(10)
_cell_measurement_reflns_used 3887
_cell_measurement_temperature 100(2)
_cell_measurement_theta_max 57.9080
_cell_measurement_theta_min 3.9010
_cell_volume 28720.7(7)
_computing_cell_refinement
;
CrysAlisPro, Agilent Technologies,
Version 1.171.37.35 (release 13-08-2014 CrysAlis171 .NET)
(compiled Aug 13 2014,18:06:01)
;
_computing_data_collection
;
CrysAlisPro, Agilent Technologies,
Version 1.171.37.35 (release 13-08-2014 CrysAlis171 .NET)
(compiled Aug 13 2014,18:06:01)
;
_computing_data_reduction
;
CrysAlisPro, Agilent Technologies,
Version 1.171.37.35 (release 13-08-2014 CrysAlis171 .NET)
(compiled Aug 13 2014,18:06:01)
;
_computing_molecular_graphics 'SHELXL-97 (Sheldrick, 1997)'
_computing_publication_material 'SHELXL-97 (Sheldrick, 1997)'
_computing_structure_refinement 'SHELXL-97 (Sheldrick, 1997)'
_computing_structure_solution 'SHELXS-97 (Sheldrick, 1990)'
_diffrn_ambient_temperature 100(2)
_diffrn_measured_fraction_theta_full 0.999
_diffrn_measured_fraction_theta_max 0.999
_diffrn_measurement_device_type 'SuperNova, Dual, Cu at zero, AtlasS2'
_diffrn_radiation_monochromator graphite
_diffrn_radiation_source 'fine-focus sealed tube'
_diffrn_radiation_type CuK\a
_diffrn_radiation_wavelength 1.54178
_diffrn_reflns_av_R_equivalents 0.1456
_diffrn_reflns_av_sigmaI/netI 0.1113
_diffrn_reflns_limit_h_max 24
_diffrn_reflns_limit_h_min -24
_diffrn_reflns_limit_k_max 22
_diffrn_reflns_limit_k_min -24
_diffrn_reflns_limit_l_max 75
_diffrn_reflns_limit_l_min -79
_diffrn_reflns_number 50589
_diffrn_reflns_theta_full 66.59
_diffrn_reflns_theta_max 66.59
_diffrn_reflns_theta_min 3.93
_exptl_absorpt_coefficient_mu 1.947
_exptl_absorpt_correction_T_max 1.00000
_exptl_absorpt_correction_T_min 0.94498
_exptl_absorpt_correction_type multi-scan
_exptl_absorpt_process_details
;
CrysAlisPro, Agilent Technologies,
Version 1.171.37.35 (release 13-08-2014 CrysAlis171 .NET)
(compiled Aug 13 2014,18:06:01)
Empirical absorption correction using spherical harmonics,
 implemented in SCALE3 ABSPACK scaling algorithm.
;
_exptl_crystal_colour colorless
_exptl_crystal_density_diffrn 0.513
_exptl_crystal_density_method 'not measured'
_exptl_crystal_description Octahedral
_exptl_crystal_F_000 4400
_exptl_crystal_size_max 0.22
_exptl_crystal_size_mid 0.20
_exptl_crystal_size_min 0.18
_platon_squeeze_details
;
;
_refine_diff_density_max 1.553
_refine_diff_density_min -1.384
_refine_diff_density_rms 0.110
_refine_ls_extinction_method none
_refine_ls_goodness_of_fit_ref 0.996
_refine_ls_hydrogen_treatment mixed
_refine_ls_matrix_type full
_refine_ls_number_parameters 134
_refine_ls_number_reflns 6735
_refine_ls_number_restraints 176
_refine_ls_restrained_S_all 1.045
_refine_ls_R_factor_all 0.1592
_refine_ls_R_factor_gt 0.1020
_refine_ls_shift/su_max 0.000
_refine_ls_shift/su_mean 0.000
_refine_ls_structure_factor_coef Fsqd
_refine_ls_weighting_details 'calc w=1/[\s^2^(Fo^2^)+(0.1850P)^2^+0.0000P] where P=(Fo^2^+2Fc^2^)/3'
_refine_ls_weighting_scheme calc
_refine_ls_wR_factor_gt 0.2879
_refine_ls_wR_factor_ref 0.3244
_reflns_number_gt 3374
_reflns_number_total 6735
_reflns_threshold_expression >2sigma(I)
_cod_data_source_file am7b00918_si_002.cif
_cod_data_source_block BUT_14
_cod_depositor_comments
;
The following automatic conversions were performed:

'_symmetry_cell_setting' value 'Tetragonal' changed to 'tetragonal'
according to
/home/data/users/saulius/crontab/automatic-downloads/current/ACS/lib/dictionaries/cif_core.dic
dictionary named 'cif_core.dic' version 2.4.2 from 2011-04-26.

Automatic conversion script
Id: cif_fix_values 4973 2017-02-22 13:04:09Z antanas 
;
_cod_original_sg_symbol_H-M I41/amd
_cod_database_code 4514076

loop_
_symmetry_equiv_pos_as_xyz
'x, y, z'
'-y+1/4, x+3/4, z+1/4'
'-x, -y+1/2, z'
'y+1/4, -x+1/4, z+3/4'
'x, -y, -z'
'-x, y+1/2, -z'
'y+1/4, x+3/4, -z+1/4'
'-y+1/4, -x+1/4, -z+3/4'
'x+1/2, y+1/2, z+1/2'
'-y+3/4, x+5/4, z+3/4'
'-x+1/2, -y+1, z+1/2'
'y+3/4, -x+3/4, z+5/4'
'x+1/2, -y+1/2, -z+1/2'
'-x+1/2, y+1, -z+1/2'
'y+3/4, x+5/4, -z+3/4'
'-y+3/4, -x+3/4, -z+5/4'
'-x, -y, -z'
'y-1/4, -x-3/4, -z-1/4'
'x, y-1/2, -z'
'-y-1/4, x-1/4, -z-3/4'
'-x, y, z'
'x, -y-1/2, z'
'-y-1/4, -x-3/4, z-1/4'
'y-1/4, x-1/4, z-3/4'
'-x+1/2, -y+1/2, -z+1/2'
'y+1/4, -x-1/4, -z+1/4'
'x+1/2, y, -z+1/2'
'-y+1/4, x+1/4, -z-1/4'
'-x+1/2, y+1/2, z+1/2'
'x+1/2, -y, z+1/2'
'-y+1/4, -x-1/4, z+1/4'
'y+1/4, x+1/4, z-1/4'

loop_
_atom_site_label
_atom_site_type_symbol
_atom_site_fract_x
_atom_site_fract_y
_atom_site_fract_z
_atom_site_U_iso_or_equiv
_atom_site_adp_type
_atom_site_occupancy
_atom_site_symmetry_multiplicity
_atom_site_calc_flag
_atom_site_refinement_flags
Zr1 Zr 0.5000 0.7500 0.411422(15) 0.0337(3) Uani 1 4 d SU
O1 O 0.4347(3) 0.6857(3) 0.42849(8) 0.0755(13) Uani 1 1 d U
C1 C 0.3896(5) 0.6501(6) 0.42283(12) 0.095(4) Uani 1 1 d U
Zr2 Zr 0.41550(3) 0.66550(3) 0.3750 0.0777(5) Uani 1 2 d SU
O2 O 0.3709(3) 0.6435(3) 0.40532(8) 0.0755(13) Uani 1 1 d U
C2 C 0.3504(5) 0.6218(7) 0.43878(13) 0.102(4) Uani 1 1 d U
O3 O 0.4272(3) 0.7500 0.39068(9) 0.0512(17) Uani 1 2 d SU
C3 C 0.2947(5) 0.5871(7) 0.43434(16) 0.121(5) Uani 1 1 d U
H3 H 0.2817 0.5823 0.4208 0.145 Uiso 1 1 calc R
O4 O 0.5000 0.6537(3) 0.39485(9) 0.0551(17) Uani 1 2 d SU
C4 C 0.2584(5) 0.5597(7) 0.44911(15) 0.123(5) Uani 1 1 d U
H4 H 0.2196 0.5379 0.4457 0.147 Uiso 1 1 calc R
O5 O 0.3076(5) 0.6755(5) 0.37246(12) 0.128(3) Uani 1 1 d U
C5 C 0.2766(6) 0.5632(8) 0.4686(2) 0.133(3) Uani 1 1 d U
C6 C 0.3305(4) 0.5978(6) 0.47307(14) 0.102(4) Uani 1 1 d U
H6 H 0.3440 0.5999 0.4866 0.122 Uiso 1 1 calc R
C7 C 0.3675(5) 0.6310(7) 0.45849(13) 0.108(5) Uani 1 1 d U
H7 H 0.4024 0.6584 0.4621 0.130 Uiso 1 1 calc R
C8 C 0.2387(5) 0.5294(7) 0.48455(17) 0.119(5) Uani 1 1 d U
C9 C 0.2704(8) 0.5000 0.5000 0.083(4) Uani 1 2 d SU
H9 H 0.3163 0.5000 0.5000 0.099 Uiso 1 2 calc SR
C10 C 0.1737(5) 0.5276(8) 0.48388(18) 0.145(6) Uani 1 1 d U
H10 H 0.1511 0.5447 0.4727 0.175 Uiso 1 1 calc R
C11 C 0.1399(8) 0.5000 0.5000 0.133(3) Uani 1 2 d SU
C12 C 0.0676(8) 0.5000 0.5000 0.133(3) Uani 1 2 d SU
C13 C 0.0396(5) 0.4907(8) 0.48024(19) 0.133(3) Uani 1 1 d U
H13 H 0.0648 0.4852 0.4685 0.160 Uiso 1 1 calc R

loop_
_atom_site_aniso_label
_atom_site_aniso_U_11
_atom_site_aniso_U_22
_atom_site_aniso_U_33
_atom_site_aniso_U_23
_atom_site_aniso_U_13
_atom_site_aniso_U_12
Zr1 0.0332(7) 0.0470(8) 0.0210(5) 0.000 0.000 0.000
O1 0.073(3) 0.113(3) 0.0399(19) 0.017(2) -0.0058(19) -0.036(2)
C1 0.080(7) 0.176(11) 0.029(3) 0.028(5) -0.012(4) -0.079(7)
Zr2 0.1036(8) 0.1036(8) 0.0257(5) 0.0139(5) -0.0139(5) -0.0683(8)
O2 0.073(3) 0.113(3) 0.0399(19) 0.017(2) -0.0058(19) -0.036(2)
C2 0.072(6) 0.190(11) 0.043(4) 0.055(6) -0.026(4) -0.055(6)
O3 0.024(3) 0.112(5) 0.018(3) 0.000 -0.003(3) 0.000
C3 0.077(7) 0.211(13) 0.076(6) 0.068(8) -0.044(5) -0.082(8)
O4 0.111(5) 0.032(4) 0.022(3) -0.002(3) 0.000 0.000
C4 0.051(6) 0.219(13) 0.099(6) 0.113(8) -0.031(5) -0.048(7)
O5 0.112(4) 0.163(5) 0.109(4) 0.014(3) -0.022(3) -0.040(3)
C5 0.072(4) 0.211(6) 0.117(4) 0.085(5) -0.002(4) -0.027(5)
C6 0.039(5) 0.211(12) 0.056(5) 0.063(6) 0.002(4) -0.016(6)
C7 0.075(7) 0.213(13) 0.037(4) 0.039(6) -0.011(4) -0.062(7)
C8 0.040(4) 0.212(12) 0.103(7) 0.117(8) -0.002(5) -0.008(6)
C9 0.082(4) 0.084(4) 0.083(4) 0.0018(10) 0.000 0.000
C10 0.057(5) 0.256(15) 0.123(9) 0.142(10) -0.013(6) -0.017(9)
C11 0.072(4) 0.211(6) 0.117(4) 0.085(5) -0.002(4) -0.027(5)
C12 0.072(4) 0.211(6) 0.117(4) 0.085(5) -0.002(4) -0.027(5)
C13 0.072(4) 0.211(6) 0.117(4) 0.085(5) -0.002(4) -0.027(5)

loop_
_atom_type_symbol
_atom_type_description
_atom_type_scat_dispersion_real
_atom_type_scat_dispersion_imag
_atom_type_scat_source
C C 0.0181 0.0091 'International Tables Vol C Tables 4.2.6.8 and 6.1.1.4'
H H 0.0000 0.0000 'International Tables Vol C Tables 4.2.6.8 and 6.1.1.4'
O O 0.0492 0.0322 'International Tables Vol C Tables 4.2.6.8 and 6.1.1.4'
Zr Zr -0.1862 2.2449 'International Tables Vol C Tables 4.2.6.8 and 6.1.1.4'

loop_
_geom_angle_atom_site_label_1
_geom_angle_atom_site_label_2
_geom_angle_atom_site_label_3
_geom_angle
_geom_angle_site_symmetry_1
_geom_angle_site_symmetry_3
O3 Zr1 O3 94.6(4) . 3_665
O3 Zr1 O1 143.00(19) . 3_665
O3 Zr1 O1 84.3(2) 3_665 3_665
O3 Zr1 O1 143.00(19) . 21_655
O3 Zr1 O1 84.3(2) 3_665 21_655
O1 Zr1 O1 73.9(4) 3_665 21_655
O3 Zr1 O1 84.3(2) . 22_575
O3 Zr1 O1 143.00(19) 3_665 22_575
O1 Zr1 O1 75.3(3) 3_665 22_575
O1 Zr1 O1 117.9(3) 21_655 22_575
O3 Zr1 O1 84.3(2) . .
O3 Zr1 O1 143.00(19) 3_665 .
O1 Zr1 O1 117.9(3) 3_665 .
O1 Zr1 O1 75.3(3) 21_655 .
O1 Zr1 O1 73.9(4) 22_575 .
O3 Zr1 O4 70.74(12) . .
O3 Zr1 O4 70.74(12) 3_665 .
O1 Zr1 O4 140.89(19) 3_665 .
O1 Zr1 O4 74.1(2) 21_655 .
O1 Zr1 O4 140.89(19) 22_575 .
O1 Zr1 O4 74.1(2) . .
O3 Zr1 O4 70.74(12) . 3_665
O3 Zr1 O4 70.74(12) 3_665 3_665
O1 Zr1 O4 74.1(2) 3_665 3_665
O1 Zr1 O4 140.89(19) 21_655 3_665
O1 Zr1 O4 74.1(2) 22_575 3_665
O1 Zr1 O4 140.89(19) . 3_665
O4 Zr1 O4 121.8(3) . 3_665
O3 Zr1 Zr2 32.21(6) . .
O3 Zr1 Zr2 83.93(15) 3_665 .
O1 Zr1 Zr2 166.46(15) 3_665 .
O1 Zr1 Zr2 111.54(18) 21_655 .
O1 Zr1 Zr2 110.94(16) 22_575 .
O1 Zr1 Zr2 75.65(15) . .
O4 Zr1 Zr2 38.60(9) . .
O4 Zr1 Zr2 95.64(14) 3_665 .
O3 Zr1 Zr2 83.93(15) . 28_656
O3 Zr1 Zr2 32.21(6) 3_665 28_656
O1 Zr1 Zr2 110.94(16) 3_665 28_656
O1 Zr1 Zr2 75.65(15) 21_655 28_656
O1 Zr1 Zr2 166.46(15) 22_575 28_656
O1 Zr1 Zr2 111.54(18) . 28_656
O4 Zr1 Zr2 38.60(9) . 28_656
O4 Zr1 Zr2 95.64(14) 3_665 28_656
Zr2 Zr1 Zr2 60.467(19) . 28_656
O3 Zr1 Zr2 83.93(15) . 3_665
O3 Zr1 Zr2 32.21(6) 3_665 3_665
O1 Zr1 Zr2 75.65(15) 3_665 3_665
O1 Zr1 Zr2 110.94(16) 21_655 3_665
O1 Zr1 Zr2 111.54(18) 22_575 3_665
O1 Zr1 Zr2 166.46(15) . 3_665
O4 Zr1 Zr2 95.64(14) . 3_665
O4 Zr1 Zr2 38.60(9) 3_665 3_665
Zr2 Zr1 Zr2 90.81(3) . 3_665
Zr2 Zr1 Zr2 60.467(19) 28_656 3_665
O3 Zr1 Zr2 32.21(6) . 18_576
O3 Zr1 Zr2 83.93(15) 3_665 18_576
O1 Zr1 Zr2 111.54(18) 3_665 18_576
O1 Zr1 Zr2 166.46(15) 21_655 18_576
O1 Zr1 Zr2 75.65(15) 22_575 18_576
O1 Zr1 Zr2 110.94(16) . 18_576
O4 Zr1 Zr2 95.64(14) . 18_576
O4 Zr1 Zr2 38.60(9) 3_665 18_576
Zr2 Zr1 Zr2 60.467(19) . 18_576
Zr2 Zr1 Zr2 90.81(3) 28_656 18_576
Zr2 Zr1 Zr2 60.467(19) 3_665 18_576
C1 O1 Zr1 130.9(5) . .
O2 C1 O1 125.8(8) . .
O2 C1 C2 118.2(8) . .
O1 C1 C2 115.4(8) . .
O3 Zr2 O3 93.4(4) . 28_656
O3 Zr2 O4 72.1(2) . .
O3 Zr2 O4 69.30(19) 28_656 .
O3 Zr2 O4 69.30(19) . 18_576
O3 Zr2 O4 72.1(2) 28_656 18_576
O4 Zr2 O4 122.4(3) . 18_576
O3 Zr2 O5 142.7(3) . 15_445
O3 Zr2 O5 94.5(3) 28_656 15_445
O4 Zr2 O5 76.8(3) . 15_445
O4 Zr2 O5 147.3(2) 18_576 15_445
O3 Zr2 O5 94.5(3) . .
O3 Zr2 O5 142.7(3) 28_656 .
O4 Zr2 O5 147.3(2) . .
O4 Zr2 O5 76.8(3) 18_576 .
O5 Zr2 O5 100.8(5) 15_445 .
O3 Zr2 O2 76.3(2) . .
O3 Zr2 O2 145.5(2) 28_656 .
O4 Zr2 O2 76.3(2) . .
O4 Zr2 O2 130.6(2) 18_576 .
O5 Zr2 O2 76.7(3) 15_445 .
O5 Zr2 O2 71.6(3) . .
O3 Zr2 O2 145.5(2) . 15_445
O3 Zr2 O2 76.3(2) 28_656 15_445
O4 Zr2 O2 130.6(2) . 15_445
O4 Zr2 O2 76.2(2) 18_576 15_445
O5 Zr2 O2 71.6(3) 15_445 15_445
O5 Zr2 O2 76.7(3) . 15_445
O2 Zr2 O2 129.3(3) . 15_445
O3 Zr2 Zr1 32.11(16) . .
O3 Zr2 Zr1 82.57(16) 28_656 .
O4 Zr2 Zr1 40.08(17) . .
O4 Zr2 Zr1 94.54(14) 18_576 .
O5 Zr2 Zr1 113.6(2) 15_445 .
O5 Zr2 Zr1 120.5(2) . .
O2 Zr2 Zr1 71.26(15) . .
O2 Zr2 Zr1 158.62(17) 15_445 .
O3 Zr2 Zr1 82.57(16) . 18_576
O3 Zr2 Zr1 32.11(16) 28_656 18_576
O4 Zr2 Zr1 94.54(14) . 18_576
O4 Zr2 Zr1 40.08(17) 18_576 18_576
O5 Zr2 Zr1 120.5(2) 15_445 18_576
O5 Zr2 Zr1 113.6(2) . 18_576
O2 Zr2 Zr1 158.62(17) . 18_576
O2 Zr2 Zr1 71.25(15) 15_445 18_576
Zr1 Zr2 Zr1 89.19(3) . 18_576
O3 Zr2 Zr2 83.21(18) . 28_656
O3 Zr2 Zr2 31.64(14) 28_656 28_656
O4 Zr2 Zr2 37.68(13) . 28_656
O4 Zr2 Zr2 96.33(18) 18_576 28_656
O5 Zr2 Zr2 84.7(3) 15_445 28_656
O5 Zr2 Zr2 173.2(2) . 28_656
O2 Zr2 Zr2 113.91(16) . 28_656
O2 Zr2 Zr2 101.55(18) 15_445 28_656
Zr1 Zr2 Zr2 59.766(9) . 28_656
Zr1 Zr2 Zr2 59.766(9) 18_576 28_656
O3 Zr2 Zr2 31.64(14) . 18_576
O3 Zr2 Zr2 83.21(18) 28_656 18_576
O4 Zr2 Zr2 96.33(18) . 18_576
O4 Zr2 Zr2 37.68(13) 18_576 18_576
O5 Zr2 Zr2 173.2(2) 15_445 18_576
O5 Zr2 Zr2 84.7(3) . 18_576
O2 Zr2 Zr2 101.55(18) . 18_576
O2 Zr2 Zr2 113.91(16) 15_445 18_576
Zr1 Zr2 Zr2 59.766(9) . 18_576
Zr1 Zr2 Zr2 59.766(9) 18_576 18_576
Zr2 Zr2 Zr2 90.0 28_656 18_576
C1 O2 Zr2 134.0(6) . .
C7 C2 C3 119.3(9) . .
C7 C2 C1 120.0(9) . .
C3 C2 C1 120.7(8) . .
Zr1 O3 Zr2 115.68(18) . .
Zr1 O3 Zr2 115.68(18) . 18_576
Zr2 O3 Zr2 116.7(3) . 18_576
C4 C3 C2 121.1(10) . .
C4 C3 H3 119.5 . .
C2 C3 H3 119.5 . .
Zr2 O4 Zr2 104.6(2) . 28_656
Zr2 O4 Zr1 101.3(2) . .
Zr2 O4 Zr1 101.3(2) 28_656 .
C5 C4 C3 121.4(11) . .
C5 C4 H4 119.3 . .
C3 C4 H4 119.3 . .
C6 C5 C4 117.8(11) . .
C6 C5 C8 121.3(12) . .
C4 C5 C8 120.9(12) . .
C5 C6 C7 123.2(10) . .
C5 C6 H6 118.4 . .
C7 C6 H6 118.4 . .
C2 C7 C6 116.9(10) . .
C2 C7 H7 121.6 . .
C6 C7 H7 121.6 . .
C10 C8 C9 119.5(10) . .
C10 C8 C5 120.8(9) . .
C9 C8 C5 119.7(10) . .
C8 C9 C8 122.6(14) 5_566 .
C8 C9 H9 118.7 5_566 .
C8 C9 H9 118.7 . .
C8 C10 C11 118.8(11) . .
C8 C10 H10 120.6 . .
C11 C10 H10 120.6 . .
C10 C11 C10 120.4(16) 5_566 .
C10 C11 C12 119.8(8) 5_566 .
C10 C11 C12 119.8(8) . .
C13 C12 C13 133.1(16) 5_566 .
C13 C12 C11 113.4(8) 5_566 .
C13 C12 C11 113.4(8) . .
C12 C13 C13 113.4(8) . 21
C12 C13 H13 123.3 . .
C13 C13 H13 123.3 21 .

loop_
_geom_bond_atom_site_label_1
_geom_bond_atom_site_label_2
_geom_bond_distance
_geom_bond_site_symmetry_2
Zr1 O3 2.049(6) .
Zr1 O3 2.049(6) 3_665
Zr1 O1 2.216(6) 3_665
Zr1 O1 2.216(6) 21_655
Zr1 O1 2.216(6) 22_575
Zr1 O1 2.216(6) .
Zr1 O4 2.282(7) .
Zr1 O4 2.282(7) 3_665
Zr1 Zr2 3.4748(10) .
Zr1 Zr2 3.4748(10) 28_656
Zr1 Zr2 3.4748(10) 3_665
Zr1 Zr2 3.4748(10) 18_576
O1 C1 1.249(11) .
C1 O2 1.242(9) .
C1 C2 1.464(11) .
Zr2 O3 2.055(3) .
Zr2 O3 2.055(3) 28_656
Zr2 O4 2.211(4) .
Zr2 O4 2.211(4) 18_576
Zr2 O5 2.250(10) 15_445
Zr2 O5 2.250(10) .
Zr2 O2 2.277(6) .
Zr2 O2 2.277(6) 15_445
Zr2 Zr1 3.4748(10) 18_576
Zr2 Zr2 3.4993(14) 28_656
Zr2 Zr2 3.4993(14) 18_576
C2 C7 1.380(12) .
C2 C3 1.391(13) .
O3 Zr2 2.055(3) 18_576
C3 C4 1.365(12) .
C3 H3 0.9500 .
O4 Zr2 2.211(4) 28_656
C4 C5 1.361(16) .
C4 H4 0.9500 .
C5 C6 1.360(17) .
C5 C8 1.499(14) .
C6 C7 1.420(12) .
C6 H6 0.9500 .
C7 H7 0.9500 .
C8 C10 1.347(13) .
C8 C9 1.368(11) .
C9 C8 1.368(11) 5_566
C9 H9 0.9500 .
C10 C11 1.408(12) .
C10 H10 0.9500 .
C11 C10 1.408(12) 5_566
C11 C12 1.50(2) .
C12 C13 1.458(13) 5_566
C12 C13 1.458(13) .
C13 C13 1.64(2) 21
C13 H13 0.9500 .

loop_
_geom_torsion_atom_site_label_1
_geom_torsion_atom_site_label_2
_geom_torsion_atom_site_label_3
_geom_torsion_atom_site_label_4
_geom_torsion
_geom_torsion_site_symmetry_1
_geom_torsion_site_symmetry_4
O3 Zr1 O1 C1 23.3(11) . .
O3 Zr1 O1 C1 -66.9(12) 3_665 .
O1 Zr1 O1 C1 172.1(12) 3_665 .
O1 Zr1 O1 C1 -125.6(10) 21_655 .
O1 Zr1 O1 C1 109.0(11) 22_575 .
O4 Zr1 O1 C1 -48.3(11) . .
O4 Zr1 O1 C1 72.9(12) 3_665 .
Zr2 Zr1 O1 C1 -8.2(11) . .
Zr2 Zr1 O1 C1 -57.9(11) 28_656 .
Zr2 Zr1 O1 C1 -6.5(17) 3_665 .
Zr2 Zr1 O1 C1 41.8(11) 18_576 .
Zr1 O1 C1 O2 0(2) . .
Zr1 O1 C1 C2 -171.1(8) . .
O3 Zr1 Zr2 O3 -108.8(4) 3_665 .
O1 Zr1 Zr2 O3 -78.9(9) 3_665 .
O1 Zr1 Zr2 O3 169.8(4) 21_655 .
O1 Zr1 Zr2 O3 36.2(4) 22_575 .
O1 Zr1 Zr2 O3 102.4(4) . .
O4 Zr1 Zr2 O3 -175.3(4) . .
O4 Zr1 Zr2 O3 -38.9(3) 3_665 .
Zr2 Zr1 Zr2 O3 -132.2(3) 28_656 .
Zr2 Zr1 Zr2 O3 -77.2(3) 3_665 .
Zr2 Zr1 Zr2 O3 -22.3(3) 18_576 .
O3 Zr1 Zr2 O3 108.8(4) . 28_656
O3 Zr1 Zr2 O3 0.00(15) 3_665 28_656
O1 Zr1 Zr2 O3 29.8(8) 3_665 28_656
O1 Zr1 Zr2 O3 -81.4(2) 21_655 28_656
O1 Zr1 Zr2 O3 145.0(3) 22_575 28_656
O1 Zr1 Zr2 O3 -148.9(3) . 28_656
O4 Zr1 Zr2 O3 -66.5(3) . 28_656
O4 Zr1 Zr2 O3 69.89(19) 3_665 28_656
Zr2 Zr1 Zr2 O3 -23.41(16) 28_656 28_656
Zr2 Zr1 Zr2 O3 31.52(16) 3_665 28_656
Zr2 Zr1 Zr2 O3 86.45(16) 18_576 28_656
O3 Zr1 Zr2 O4 175.3(4) . .
O3 Zr1 Zr2 O4 66.5(2) 3_665 .
O1 Zr1 Zr2 O4 96.3(8) 3_665 .
O1 Zr1 Zr2 O4 -14.9(3) 21_655 .
O1 Zr1 Zr2 O4 -148.5(3) 22_575 .
O1 Zr1 Zr2 O4 -82.4(3) . .
O4 Zr1 Zr2 O4 136.4(3) 3_665 .
Zr2 Zr1 Zr2 O4 43.1(2) 28_656 .
Zr2 Zr1 Zr2 O4 98.0(2) 3_665 .
Zr2 Zr1 Zr2 O4 153.0(2) 18_576 .
O3 Zr1 Zr2 O4 37.5(3) . 18_576
O3 Zr1 Zr2 O4 -71.28(19) 3_665 18_576
O1 Zr1 Zr2 O4 -41.4(8) 3_665 18_576
O1 Zr1 Zr2 O4 -152.7(2) 21_655 18_576
O1 Zr1 Zr2 O4 73.7(3) 22_575 18_576
O1 Zr1 Zr2 O4 139.8(3) . 18_576
O4 Zr1 Zr2 O4 -137.8(3) . 18_576
O4 Zr1 Zr2 O4 -1.39(17) 3_665 18_576
Zr2 Zr1 Zr2 O4 -94.69(17) 28_656 18_576
Zr2 Zr1 Zr2 O4 -39.76(17) 3_665 18_576
Zr2 Zr1 Zr2 O4 15.17(17) 18_576 18_576
O3 Zr1 Zr2 O5 -159.6(4) . 15_445
O3 Zr1 Zr2 O5 91.7(3) 3_665 15_445
O1 Zr1 Zr2 O5 121.5(9) 3_665 15_445
O1 Zr1 Zr2 O5 10.2(3) 21_655 15_445
O1 Zr1 Zr2 O5 -123.3(3) 22_575 15_445
O1 Zr1 Zr2 O5 -57.2(3) . 15_445
O4 Zr1 Zr2 O5 25.1(3) . 15_445
O4 Zr1 Zr2 O5 161.5(3) 3_665 15_445
Zr2 Zr1 Zr2 O5 68.2(3) 28_656 15_445
Zr2 Zr1 Zr2 O5 123.2(3) 3_665 15_445
Zr2 Zr1 Zr2 O5 178.1(3) 18_576 15_445
O3 Zr1 Zr2 O5 -39.9(4) . .
O3 Zr1 Zr2 O5 -148.7(3) 3_665 .
O1 Zr1 Zr2 O5 -118.8(8) 3_665 .
O1 Zr1 Zr2 O5 129.9(3) 21_655 .
O1 Zr1 Zr2 O5 -3.7(3) 22_575 .
O1 Zr1 Zr2 O5 62.4(3) . .
O4 Zr1 Zr2 O5 144.8(3) . .
O4 Zr1 Zr2 O5 -78.8(3) 3_665 .
Zr2 Zr1 Zr2 O5 -172.1(3) 28_656 .
Zr2 Zr1 Zr2 O5 -117.2(3) 3_665 .
Zr2 Zr1 Zr2 O5 -62.2(3) 18_576 .
O3 Zr1 Zr2 O2 -94.0(4) . .
O3 Zr1 Zr2 O2 157.3(2) 3_665 .
O1 Zr1 Zr2 O2 -172.9(8) 3_665 .
O1 Zr1 Zr2 O2 75.9(3) 21_655 .
O1 Zr1 Zr2 O2 -57.7(3) 22_575 .
O1 Zr1 Zr2 O2 8.4(3) . .
O4 Zr1 Zr2 O2 90.8(3) . .
O4 Zr1 Zr2 O2 -132.8(2) 3_665 .
Zr2 Zr1 Zr2 O2 133.88(19) 28_656 .
Zr2 Zr1 Zr2 O2 -171.19(19) 3_665 .
Zr2 Zr1 Zr2 O2 -116.27(19) 18_576 .
O3 Zr1 Zr2 O2 100.7(6) . 15_445
O3 Zr1 Zr2 O2 -8.1(5) 3_665 15_445
O1 Zr1 Zr2 O2 21.7(9) 3_665 15_445
O1 Zr1 Zr2 O2 -89.5(5) 21_655 15_445
O1 Zr1 Zr2 O2 136.9(5) 22_575 15_445
O1 Zr1 Zr2 O2 -157.0(5) . 15_445
O4 Zr1 Zr2 O2 -74.6(5) . 15_445
O4 Zr1 Zr2 O2 61.8(5) 3_665 15_445
Zr2 Zr1 Zr2 O2 -31.5(5) 28_656 15_445
Zr2 Zr1 Zr2 O2 23.4(5) 3_665 15_445
Zr2 Zr1 Zr2 O2 78.4(5) 18_576 15_445
O3 Zr1 Zr2 Zr1 77.2(3) . 18_576
O3 Zr1 Zr2 Zr1 -31.52(9) 3_665 18_576
O1 Zr1 Zr2 Zr1 -1.7(8) 3_665 18_576
O1 Zr1 Zr2 Zr1 -112.94(17) 21_655 18_576
O1 Zr1 Zr2 Zr1 113.49(19) 22_575 18_576
O1 Zr1 Zr2 Zr1 179.59(19) . 18_576
O4 Zr1 Zr2 Zr1 -98.0(2) . 18_576
O4 Zr1 Zr2 Zr1 38.37(8) 3_665 18_576
Zr2 Zr1 Zr2 Zr1 -54.928(8) 28_656 18_576
Zr2 Zr1 Zr2 Zr1 0.0 3_665 18_576
Zr2 Zr1 Zr2 Zr1 54.928(8) 18_576 18_576
O3 Zr1 Zr2 Zr2 132.2(3) . 28_656
O3 Zr1 Zr2 Zr2 23.41(9) 3_665 28_656
O1 Zr1 Zr2 Zr2 53.2(8) 3_665 28_656
O1 Zr1 Zr2 Zr2 -58.01(17) 21_655 28_656
O1 Zr1 Zr2 Zr2 168.41(19) 22_575 28_656
O1 Zr1 Zr2 Zr2 -125.48(19) . 28_656
O4 Zr1 Zr2 Zr2 -43.1(2) . 28_656
O4 Zr1 Zr2 Zr2 93.30(8) 3_665 28_656
Zr2 Zr1 Zr2 Zr2 54.928(8) 3_665 28_656
Zr2 Zr1 Zr2 Zr2 109.856(15) 18_576 28_656
O3 Zr1 Zr2 Zr2 22.3(3) . 18_576
O3 Zr1 Zr2 Zr2 -86.45(9) 3_665 18_576
O1 Zr1 Zr2 Zr2 -56.6(8) 3_665 18_576
O1 Zr1 Zr2 Zr2 -167.87(17) 21_655 18_576
O1 Zr1 Zr2 Zr2 58.56(19) 22_575 18_576
O1 Zr1 Zr2 Zr2 124.66(19) . 18_576
O4 Zr1 Zr2 Zr2 -153.0(2) . 18_576
O4 Zr1 Zr2 Zr2 -16.56(8) 3_665 18_576
Zr2 Zr1 Zr2 Zr2 -109.856(15) 28_656 18_576
Zr2 Zr1 Zr2 Zr2 -54.928(8) 3_665 18_576
O1 C1 O2 Zr2 18(2) . .
C2 C1 O2 Zr2 -171.6(8) . .
O3 Zr2 O2 C1 -50.1(11) . .
O3 Zr2 O2 C1 25.6(13) 28_656 .
O4 Zr2 O2 C1 24.5(11) . .
O4 Zr2 O2 C1 -96.6(12) 18_576 .
O5 Zr2 O2 C1 104.0(12) 15_445 .
O5 Zr2 O2 C1 -149.7(12) . .
O2 Zr2 O2 C1 156.2(12) 15_445 .
Zr1 Zr2 O2 C1 -17.0(11) . .
Zr1 Zr2 O2 C1 -41.8(14) 18_576 .
Zr2 Zr2 O2 C1 25.9(12) 28_656 .
Zr2 Zr2 O2 C1 -69.3(11) 18_576 .
O2 C1 C2 C7 -176.5(12) . .
O1 C1 C2 C7 -5(2) . .
O2 C1 C2 C3 1(2) . .
O1 C1 C2 C3 172.9(13) . .
O3 Zr1 O3 Zr2 70.9(3) 3_665 .
O1 Zr1 O3 Zr2 157.6(3) 3_665 .
O1 Zr1 O3 Zr2 -15.9(6) 21_655 .
O1 Zr1 O3 Zr2 -146.3(3) 22_575 .
O1 Zr1 O3 Zr2 -72.0(3) . .
O4 Zr1 O3 Zr2 3.1(3) . .
O4 Zr1 O3 Zr2 138.6(3) 3_665 .
Zr2 Zr1 O3 Zr2 40.4(3) 28_656 .
Zr2 Zr1 O3 Zr2 101.3(3) 3_665 .
Zr2 Zr1 O3 Zr2 141.7(5) 18_576 .
O3 Zr1 O3 Zr2 -70.9(3) 3_665 18_576
O1 Zr1 O3 Zr2 15.9(6) 3_665 18_576
O1 Zr1 O3 Zr2 -157.6(3) 21_655 18_576
O1 Zr1 O3 Zr2 72.0(3) 22_575 18_576
O1 Zr1 O3 Zr2 146.3(3) . 18_576
O4 Zr1 O3 Zr2 -138.6(3) . 18_576
O4 Zr1 O3 Zr2 -3.1(3) 3_665 18_576
Zr2 Zr1 O3 Zr2 -141.7(5) . 18_576
Zr2 Zr1 O3 Zr2 -101.3(3) 28_656 18_576
Zr2 Zr1 O3 Zr2 -40.4(3) 3_665 18_576
O3 Zr2 O3 Zr1 -70.2(3) 28_656 .
O4 Zr2 O3 Zr1 -3.2(3) . .
O4 Zr2 O3 Zr1 -139.6(4) 18_576 .
O5 Zr2 O3 Zr1 31.8(6) 15_445 .
O5 Zr2 O3 Zr1 146.3(3) . .
O2 Zr2 O3 Zr1 76.5(3) . .
O2 Zr2 O3 Zr1 -140.7(3) 15_445 .
Zr1 Zr2 O3 Zr1 -100.4(3) 18_576 .
Zr2 Zr2 O3 Zr1 -40.2(3) 28_656 .
Zr2 Zr2 O3 Zr1 -141.3(5) 18_576 .
O3 Zr2 O3 Zr2 71.1(3) 28_656 18_576
O4 Zr2 O3 Zr2 138.1(4) . 18_576
O4 Zr2 O3 Zr2 1.7(3) 18_576 18_576
O5 Zr2 O3 Zr2 173.1(4) 15_445 18_576
O5 Zr2 O3 Zr2 -72.4(4) . 18_576
O2 Zr2 O3 Zr2 -142.2(4) . 18_576
O2 Zr2 O3 Zr2 0.6(6) 15_445 18_576
Zr1 Zr2 O3 Zr2 141.3(5) . 18_576
Zr1 Zr2 O3 Zr2 40.9(3) 18_576 18_576
Zr2 Zr2 O3 Zr2 101.1(3) 28_656 18_576
C7 C2 C3 C4 -3(2) . .
C1 C2 C3 C4 179.1(14) . .
O3 Zr2 O4 Zr2 -102.4(3) . 28_656
O3 Zr2 O4 Zr2 -1.5(3) 28_656 28_656
O4 Zr2 O4 Zr2 -52.53(18) 18_576 28_656
O5 Zr2 O4 Zr2 98.5(3) 15_445 28_656
O5 Zr2 O4 Zr2 -171.8(5) . 28_656
O2 Zr2 O4 Zr2 177.9(3) . 28_656
O2 Zr2 O4 Zr2 47.4(4) 15_445 28_656
Zr1 Zr2 O4 Zr2 -105.0(3) . 28_656
Zr1 Zr2 O4 Zr2 -21.7(2) 18_576 28_656
Zr2 Zr2 O4 Zr2 -81.7(2) 18_576 28_656
O3 Zr2 O4 Zr1 2.6(2) . .
O3 Zr2 O4 Zr1 103.5(3) 28_656 .
O4 Zr2 O4 Zr1 52.49(15) 18_576 .
O5 Zr2 O4 Zr1 -156.4(3) 15_445 .
O5 Zr2 O4 Zr1 -66.8(6) . .
O2 Zr2 O4 Zr1 -77.1(2) . .
O2 Zr2 O4 Zr1 152.4(2) 15_445 .
Zr1 Zr2 O4 Zr1 83.31(16) 18_576 .
Zr2 Zr2 O4 Zr1 105.0(3) 28_656 .
Zr2 Zr2 O4 Zr1 23.27(17) 18_576 .
O3 Zr1 O4 Zr2 -2.7(2) . .
O3 Zr1 O4 Zr2 -105.0(3) 3_665 .
O1 Zr1 O4 Zr2 -158.4(3) 3_665 .
O1 Zr1 O4 Zr2 165.6(3) 21_655 .
O1 Zr1 O4 Zr2 50.7(4) 22_575 .
O1 Zr1 O4 Zr2 86.8(2) . .
O4 Zr1 O4 Zr2 -53.81(16) 3_665 .
Zr2 Zr1 O4 Zr2 -107.6(3) 28_656 .
Zr2 Zr1 O4 Zr2 -84.21(15) 3_665 .
Zr2 Zr1 O4 Zr2 -23.42(17) 18_576 .
O3 Zr1 O4 Zr2 105.0(3) . 28_656
O3 Zr1 O4 Zr2 2.7(2) 3_665 28_656
O1 Zr1 O4 Zr2 -50.7(4) 3_665 28_656
O1 Zr1 O4 Zr2 -86.8(2) 21_655 28_656
O1 Zr1 O4 Zr2 158.4(3) 22_575 28_656
O1 Zr1 O4 Zr2 -165.6(3) . 28_656
O4 Zr1 O4 Zr2 53.81(16) 3_665 28_656
Zr2 Zr1 O4 Zr2 107.6(3) . 28_656
Zr2 Zr1 O4 Zr2 23.42(17) 3_665 28_656
Zr2 Zr1 O4 Zr2 84.21(15) 18_576 28_656
C2 C3 C4 C5 -3(3) . .
C3 C4 C5 C6 3(2) . .
C3 C4 C5 C8 -176.0(14) . .
C4 C5 C6 C7 1(2) . .
C8 C5 C6 C7 -179.5(13) . .
C3 C2 C7 C6 7(2) . .
C1 C2 C7 C6 -175.0(12) . .
C5 C6 C7 C2 -6(2) . .
C6 C5 C8 C10 141.6(18) . .
C4 C5 C8 C10 -39(3) . .
C6 C5 C8 C9 -38(2) . .
C4 C5 C8 C9 141.2(14) . .
C10 C8 C9 C8 -2.6(13) . 5_566
C5 C8 C9 C8 177.2(17) . 5_566
C9 C8 C10 C11 5(2) . .
C5 C8 C10 C11 -174.8(13) . .
C8 C10 C11 C10 -2.6(12) . 5_566
C8 C10 C11 C12 177.4(13) . .
C10 C11 C12 C13 36.2(11) 5_566 5_566
C10 C11 C12 C13 -143.8(11) . 5_566
C10 C11 C12 C13 -143.8(11) 5_566 .
C10 C11 C12 C13 36.2(11) . .
C13 C12 C13 C13 0.000(8) 5_566 21
C11 C12 C13 C13 180.000(5) . 21

loop_
_platon_squeeze_void_nr
_platon_squeeze_void_average_x
_platon_squeeze_void_average_y
_platon_squeeze_void_average_z
_platon_squeeze_void_volume
_platon_squeeze_void_count_electrons
_platon_squeeze_void_content
1 -0.024 -0.001 -0.001 22621 5867 ' '
